data_7014662
loop_
_publ_author_name
'Grubba, Rafa\/l'
'Wi\'sniewska, Aleksandra'
'Baranowska, Katarzyna'
'Matern, Eberhard'
'Pikies, Jerzy'

_publ_section_title
;
 Syntheses and structures of the first terminal phosphanylphosphido
 complex of hafnium [Cp(2)Hf(Cl){\h(1)-(Me(3)Si)P-P(NEt(2))(2)}] and
 the first zirconocene-phosphanylphosphinidene dimer
 [Cp(2)Zr{\m(2)-P-P(NEt(2))(2)}(2)ZrCp(2)].
;
_journal_issue 9
_journal_name_full 'Dalton transactions (Cambridge, England : 2003)'
_journal_page_first 2017
_journal_page_last 2024
_journal_paper_doi 10.1039/c0dt01040e
_journal_volume 40
_journal_year 2011
_chemical_compound_source 'synthesis as described'
_chemical_formula_moiety 'C36 H60 N4 P4 Zr2'
_chemical_formula_sum 'C36 H60 N4 P4 Zr2'
_chemical_formula_weight 855.2
_chemical_name_common
;
Bis(mu-(bi(diethylamino)phosphinephosphinideno)-bis-
cyclopentadienylo zirconium(IV))
;
_chemical_name_systematic
;
Bis[\m-{bi(diethylamino)phosphinephosphinideno}-bis-cyclopentadienylo
zirconium(IV)]
;
_space_group_IT_number 14
_symmetry_cell_setting monoclinic
_symmetry_Int_Tables_number 14
_symmetry_space_group_name_Hall '-P 2ybc'
_symmetry_space_group_name_H-M 'P 1 21/c 1'
_atom_sites_solution_hydrogens geom
_atom_sites_solution_primary direct
_atom_sites_solution_secondary difmap
_audit_conform_dict_location ftp://ftp.iucr.org/pub/cif_core.dic
_audit_conform_dict_name cif_core.dic
_audit_conform_dict_version 2.4
_audit_creation_date 2010-07-28
_audit_creation_method 'WinGX routine CIF_UPDATE'
_audit_update_record
;
FM

2010-07-28 # Formatted by publCIF
;
_cell_angle_alpha 90
_cell_angle_beta 105.17(3)
_cell_angle_gamma 90
_cell_formula_units_Z 2
_cell_length_a 8.309(2)
_cell_length_b 12.521(3)
_cell_length_c 19.225(6)
_cell_measurement_reflns_used 30
_cell_measurement_temperature 150(2)
_cell_measurement_theta_max 11.2
_cell_measurement_theta_min 2.95
_cell_measurement_wavelength 0.71073
_cell_volume 1930.4(9)
_computing_cell_refinement 'KM4 System (Ga\/ldecki, 1996)'
_computing_data_collection 'KM4 System (Ga\/ldecki, 1996)'
_computing_data_reduction 'DATAPROC (Ga\/ldecki, 1996)'
_computing_molecular_graphics 'Ortep-3 for Windows (Farrugia, 1997)'
_computing_publication_material 'WinGX publication routines (Farrugia,1999)'
_computing_structure_refinement 'SHELXL-97 (Sheldrick, 2008)'
_computing_structure_solution 'SHELXS - 97 (Sheldrick, 1997)'
_diffrn_ambient_temperature 150(2)
_diffrn_measured_fraction_theta_full 0.996
_diffrn_measured_fraction_theta_max 0.996
_diffrn_measurement_device_type 'KUMA KM4, serial detector'
_diffrn_measurement_method \w--2\q
_diffrn_radiation_monochromator graphite
_diffrn_radiation_type MoK\a
_diffrn_radiation_wavelength 0.71073
_diffrn_reflns_av_R_equivalents 0.0565
_diffrn_reflns_av_unetI/netI 0.1242
_diffrn_reflns_limit_h_max 10
_diffrn_reflns_limit_h_min -10
_diffrn_reflns_limit_k_max 0
_diffrn_reflns_limit_k_min -15
_diffrn_reflns_limit_l_max 10
_diffrn_reflns_limit_l_min -23
_diffrn_reflns_number 3917
_diffrn_reflns_theta_full 26.05
_diffrn_reflns_theta_max 26.05
_diffrn_reflns_theta_min 2.54
_diffrn_standards_decay_% 1.54
_diffrn_standards_interval_count 200
_diffrn_standards_number 3
_exptl_absorpt_coefficient_mu 0.737
_exptl_absorpt_correction_type none
_exptl_crystal_colour red
_exptl_crystal_density_diffrn 1.471
_exptl_crystal_density_method 'not measured'
_exptl_crystal_description block
_exptl_crystal_F_000 888
_exptl_crystal_size_max 0.3
_exptl_crystal_size_mid 0.2
_exptl_crystal_size_min 0.2
_refine_diff_density_max 1.074
_refine_diff_density_min -0.878
_refine_diff_density_rms 0.185
_refine_ls_extinction_method none
_refine_ls_goodness_of_fit_ref 1.044
_refine_ls_hydrogen_treatment constr
_refine_ls_matrix_type full
_refine_ls_number_parameters 212
_refine_ls_number_reflns 3801
_refine_ls_number_restraints 0
_refine_ls_restrained_S_all 1.044
_refine_ls_R_factor_all 0.1477
_refine_ls_R_factor_gt 0.0586
_refine_ls_shift/su_max 0
_refine_ls_shift/su_mean 0
_refine_ls_structure_factor_coef Fsqd
_refine_ls_weighting_details 'calc w=1/[\s^2^(Fo^2^)+(0.0943P)^2^+2.2757P] where P=(Fo^2^+2Fc^2^)/3'
_refine_ls_weighting_scheme calc
_refine_ls_wR_factor_gt 0.1432
_refine_ls_wR_factor_ref 0.1856
_reflns_number_gt 2231
_reflns_number_total 3801
_reflns_threshold_expression >2\s(I)
_cod_data_source_file C0DT01040E.TXT
_cod_data_source_block raf3
_cod_original_sg_symbol_H-M 'P 21/c'
_cod_database_code 7014662

loop_
_symmetry_equiv_pos_as_xyz
'x, y, z'
'-x, y+1/2, -z+1/2'
'-x, -y, -z'
'x, -y-1/2, z-1/2'

loop_
_atom_site_label
_atom_site_type_symbol
_atom_site_fract_x
_atom_site_fract_y
_atom_site_fract_z
_atom_site_U_iso_or_equiv
_atom_site_adp_type
_atom_site_occupancy
_atom_site_symmetry_multiplicity
_atom_site_calc_flag
_atom_site_refinement_flags
_atom_site_disorder_assembly
_atom_site_disorder_group
Zr1 Zr 0.47702(9) 0.00974(5) 0.40203(4) 0.0169(2) Uani 1 1 d . . .
P1 P 0.6533(3) 0.10900(15) 0.51508(11) 0.0194(4) Uani 1 1 d . . .
P2 P 0.6242(2) 0.28337(15) 0.52677(11) 0.0186(4) Uani 1 1 d . . .
N1 N 0.7621(8) 0.3020(5) 0.6082(3) 0.0226(14) Uani 1 1 d . . .
N2 N 0.7063(8) 0.3311(5) 0.4606(4) 0.0218(14) Uani 1 1 d . . .
C1 C 0.9353(10) 0.2655(7) 0.6242(5) 0.0261(18) Uani 1 1 d . . .
H1A H 1.0072 0.3262 0.6185 0.031 Uiso 1 1 calc R . .
H1B H 0.9447 0.2099 0.5888 0.031 Uiso 1 1 calc R . .
C2 C 0.9977(11) 0.2207(7) 0.6993(5) 0.032(2) Uani 1 1 d . . .
H2A H 1.0105 0.2787 0.7345 0.048 Uiso 1 1 calc R . .
H2B H 1.1056 0.1858 0.7042 0.048 Uiso 1 1 calc R . .
H2C H 0.9173 0.1684 0.708 0.048 Uiso 1 1 calc R . .
C3 C 0.7282(11) 0.3852(7) 0.6548(5) 0.0285(19) Uani 1 1 d . . .
H3A H 0.762 0.359 0.7051 0.034 Uiso 1 1 calc R . .
H3B H 0.6062 0.3974 0.6423 0.034 Uiso 1 1 calc R . .
C4 C 0.8142(11) 0.4930(7) 0.6517(5) 0.035(2) Uani 1 1 d . . .
H4A H 0.9351 0.4824 0.6628 0.053 Uiso 1 1 calc R . .
H4B H 0.7883 0.5419 0.6871 0.053 Uiso 1 1 calc R . .
H4C H 0.7741 0.5236 0.6034 0.053 Uiso 1 1 calc R . .
C5 C 0.8513(10) 0.2906(6) 0.4396(4) 0.0237(17) Uani 1 1 d . . .
H5A H 0.8767 0.2179 0.4596 0.028 Uiso 1 1 calc R . .
H5B H 0.9483 0.3366 0.4614 0.028 Uiso 1 1 calc R . .
C6 C 0.8292(11) 0.2865(7) 0.3600(5) 0.031(2) Uani 1 1 d . . .
H6A H 0.7269 0.2472 0.3373 0.046 Uiso 1 1 calc R . .
H6B H 0.925 0.2503 0.3498 0.046 Uiso 1 1 calc R . .
H6C H 0.8212 0.3593 0.3407 0.046 Uiso 1 1 calc R . .
C7 C 0.6427(10) 0.4353(6) 0.4284(4) 0.0224(17) Uani 1 1 d . . .
H7A H 0.5487 0.4569 0.448 0.027 Uiso 1 1 calc R . .
H7B H 0.5978 0.4253 0.3758 0.027 Uiso 1 1 calc R . .
C8 C 0.7663(12) 0.5248(7) 0.4405(6) 0.038(2) Uani 1 1 d . . .
H8A H 0.826 0.528 0.4917 0.057 Uiso 1 1 calc R . .
H8B H 0.7077 0.5924 0.426 0.057 Uiso 1 1 calc R . .
H8C H 0.8461 0.5126 0.4117 0.057 Uiso 1 1 calc R . .
C9 C 0.5789(12) -0.0666(8) 0.2992(5) 0.039(2) Uani 1 1 d . . .
H9 H 0.5235 -0.0474 0.2511 0.047 Uiso 1 1 d R . .
C10 C 0.5383(12) -0.1548(7) 0.3366(5) 0.037(2) Uani 1 1 d . . .
H10 H 0.4484 -0.2032 0.3199 0.044 Uiso 1 1 d R . .
C11 C 0.6554(12) -0.1572(7) 0.4025(5) 0.032(2) Uani 1 1 d . . .
H11 H 0.6611 -0.2096 0.4387 0.038 Uiso 1 1 d R . .
C12 C 0.7623(11) -0.0721(7) 0.4075(5) 0.0284(19) Uani 1 1 d . . .
H12 H 0.8542 -0.0565 0.4474 0.034 Uiso 1 1 d R . .
C13 C 0.7124(10) -0.0118(7) 0.3435(5) 0.0317(19) Uani 1 1 d . . .
H13 H 0.7604 0.053 0.3328 0.038 Uiso 1 1 d R . .
C14 C 0.3665(11) 0.1955(7) 0.3626(5) 0.034(2) Uani 1 1 d . . .
H14 H 0.4369 0.2548 0.38 0.041 Uiso 1 1 d R . .
C15 C 0.2520(12) 0.1511(8) 0.3952(5) 0.041(3) Uani 1 1 d . . .
H15 H 0.2295 0.1751 0.4386 0.049 Uiso 1 1 d R . .
C16 C 0.1760(11) 0.0656(7) 0.3537(5) 0.035(2) Uani 1 1 d . . .
H16 H 0.0925 0.0207 0.3635 0.042 Uiso 1 1 d R . .
C17 C 0.2424(11) 0.0574(7) 0.2961(5) 0.035(2) Uani 1 1 d . . .
H17 H 0.2137 0.0054 0.2589 0.042 Uiso 1 1 d R . .
C18 C 0.3607(12) 0.1392(7) 0.3012(5) 0.039(2) Uani 1 1 d . . .
H18 H 0.425 0.1529 0.2679 0.047 Uiso 1 1 d R . .

loop_
_atom_site_aniso_label
_atom_site_aniso_U_11
_atom_site_aniso_U_22
_atom_site_aniso_U_33
_atom_site_aniso_U_23
_atom_site_aniso_U_13
_atom_site_aniso_U_12
Zr1 0.0176(3) 0.0170(4) 0.0158(3) 0.0003(3) 0.0040(2) -0.0002(3)
P1 0.0195(10) 0.0157(9) 0.0228(11) 0.0001(8) 0.0054(8) -0.0014(8)
P2 0.0185(10) 0.0159(9) 0.0220(10) -0.0003(8) 0.0065(8) -0.0010(8)
N1 0.020(3) 0.023(3) 0.024(4) -0.007(3) 0.006(3) -0.003(3)
N2 0.020(3) 0.018(3) 0.030(4) 0.005(3) 0.010(3) 0.001(3)
C1 0.016(4) 0.025(4) 0.036(5) -0.002(4) 0.006(4) -0.001(3)
C2 0.031(5) 0.030(5) 0.036(5) -0.006(4) 0.012(4) -0.001(4)
C3 0.027(4) 0.030(4) 0.028(5) -0.005(4) 0.007(4) 0.004(4)
C4 0.038(5) 0.027(5) 0.040(5) -0.011(4) 0.009(4) -0.004(4)
C5 0.022(4) 0.021(4) 0.031(5) 0.011(3) 0.015(4) 0.005(3)
C6 0.027(5) 0.034(5) 0.034(5) 0.004(4) 0.013(4) 0.004(4)
C7 0.022(4) 0.020(4) 0.022(4) 0.005(3) 0.001(3) 0.009(3)
C8 0.041(5) 0.022(4) 0.054(6) 0.003(4) 0.019(5) -0.006(4)
C9 0.036(5) 0.057(6) 0.029(5) -0.004(5) 0.016(4) 0.015(5)
C10 0.035(5) 0.037(5) 0.044(6) -0.024(5) 0.017(5) -0.006(4)
C11 0.048(6) 0.021(4) 0.035(5) 0.006(4) 0.026(4) 0.016(4)
C12 0.027(5) 0.028(4) 0.030(5) -0.008(4) 0.008(4) 0.003(4)
C13 0.031(4) 0.029(4) 0.042(5) 0.001(4) 0.021(4) -0.004(4)
C14 0.032(5) 0.019(4) 0.039(5) 0.001(4) -0.013(4) 0.002(4)
C15 0.041(6) 0.041(6) 0.033(5) -0.001(4) -0.005(5) 0.030(5)
C16 0.020(4) 0.036(5) 0.047(6) 0.015(4) 0.005(4) 0.007(4)
C17 0.037(5) 0.032(5) 0.031(5) -0.003(4) -0.003(4) 0.002(4)
C18 0.038(5) 0.036(5) 0.038(6) 0.026(4) 0.001(4) 0.009(4)

loop_
_atom_type_symbol
_atom_type_description
_atom_type_scat_dispersion_real
_atom_type_scat_dispersion_imag
_atom_type_scat_source
C C 0.0033 0.0016 'International Tables Vol C Tables 4.2.6.8 and 6.1.1.4'
H H 0 0 'International Tables Vol C Tables 4.2.6.8 and 6.1.1.4'
N N 0.0061 0.0033 'International Tables Vol C Tables 4.2.6.8 and 6.1.1.4'
P P 0.1023 0.0942 'International Tables Vol C Tables 4.2.6.8 and 6.1.1.4'
Zr Zr -2.9673 0.5597 'International Tables Vol C Tables 4.2.6.8 and 6.1.1.4'

loop_
_geom_angle_atom_site_label_1
_geom_angle_atom_site_label_2
_geom_angle_atom_site_label_3
_geom_angle
_geom_angle_site_symmetry_1
_geom_angle_site_symmetry_3
_geom_angle_publ_flag
C17 Zr1 C13 101.1(3) . . ?
C17 Zr1 C18 32.5(3) . . ?
C13 Zr1 C18 84.9(3) . . ?
C17 Zr1 C16 31.5(3) . . ?
C13 Zr1 C16 132.5(3) . . ?
C18 Zr1 C16 52.8(3) . . ?
C17 Zr1 C9 78.6(3) . . ?
C13 Zr1 C9 32.0(3) . . ?
C18 Zr1 C9 77.4(3) . . ?
C16 Zr1 C9 108.5(3) . . ?
C17 Zr1 C10 90.3(3) . . ?
C13 Zr1 C10 53.8(3) . . ?
C18 Zr1 C10 103.2(3) . . ?
C16 Zr1 C10 110.5(3) . . ?
C9 Zr1 C10 32.2(3) . . ?
C17 Zr1 C14 52.7(3) . . ?
C13 Zr1 C14 103.1(3) . . ?
C18 Zr1 C14 31.3(3) . . ?
C16 Zr1 C14 52.5(3) . . ?
C9 Zr1 C14 106.3(3) . . ?
C10 Zr1 C14 134.4(3) . . ?
C17 Zr1 C15 52.2(3) . . ?
C13 Zr1 C15 134.2(3) . . ?
C18 Zr1 C15 52.1(3) . . ?
C16 Zr1 C15 31.6(3) . . ?
C9 Zr1 C15 127.7(3) . . ?
C10 Zr1 C15 141.1(3) . . ?
C14 Zr1 C15 31.6(3) . . ?
C17 Zr1 C12 130.3(3) . . ?
C13 Zr1 C12 32.3(3) . . ?
C18 Zr1 C12 117.0(3) . . ?
C16 Zr1 C12 160.5(3) . . ?
C9 Zr1 C12 52.1(3) . . ?
C10 Zr1 C12 52.5(3) . . ?
C14 Zr1 C12 129.6(3) . . ?
C15 Zr1 C12 159.7(3) . . ?
C17 Zr1 C11 121.7(3) . . ?
C13 Zr1 C11 52.9(3) . . ?
C18 Zr1 C11 129.3(3) . . ?
C16 Zr1 C11 138.0(3) . . ?
C9 Zr1 C11 51.9(3) . . ?
C10 Zr1 C11 31.4(3) . . ?
C14 Zr1 C11 155.7(3) . . ?
C15 Zr1 C11 168.9(3) . . ?
C12 Zr1 C11 31.1(3) . . ?
C17 Zr1 P1 135.8(2) . . ?
C13 Zr1 P1 95.3(2) . . ?
C18 Zr1 P1 110.8(2) . . ?
C16 Zr1 P1 117.5(2) . . ?
C9 Zr1 P1 127.1(2) . . ?
C10 Zr1 P1 131.4(2) . . ?
C14 Zr1 P1 83.8(2) . . ?
C15 Zr1 P1 87.5(2) . . ?
C12 Zr1 P1 81.0(2) . . ?
C11 Zr1 P1 100.9(2) . . ?
C17 Zr1 P1 105.9(2) . 3_656 ?
C13 Zr1 P1 135.0(2) . 3_656 ?
C18 Zr1 P1 134.4(2) . 3_656 ?
C16 Zr1 P1 81.6(2) . 3_656 ?
C9 Zr1 P1 122.5(3) . 3_656 ?
C10 Zr1 P1 90.5(2) . 3_656 ?
C14 Zr1 P1 121.8(2) . 3_656 ?
C15 Zr1 P1 90.6(3) . 3_656 ?
C12 Zr1 P1 105.9(2) . 3_656 ?
C11 Zr1 P1 82.3(2) . 3_656 ?
P1 Zr1 P1 89.70(7) . 3_656 ?
P2 P1 Zr1 120.27(10) . . ?
P2 P1 Zr1 115.18(10) . 3_656 ?
Zr1 P1 Zr1 90.30(7) . 3_656 ?
N1 P2 N2 109.6(3) . . ?
N1 P2 P1 99.4(2) . . ?
N2 P2 P1 101.2(2) . . ?
C3 N1 C1 115.8(7) . . ?
C3 N1 P2 118.4(5) . . ?
C1 N1 P2 122.7(5) . . ?
C5 N2 C7 115.0(6) . . ?
C5 N2 P2 127.3(5) . . ?
C7 N2 P2 116.9(5) . . ?
N1 C1 C2 112.9(7) . . ?
N1 C1 H1A 109 . . ?
C2 C1 H1A 109 . . ?
N1 C1 H1B 109 . . ?
C2 C1 H1B 109 . . ?
H1A C1 H1B 107.8 . . ?
C1 C2 H2A 109.5 . . ?
C1 C2 H2B 109.5 . . ?
H2A C2 H2B 109.5 . . ?
C1 C2 H2C 109.5 . . ?
H2A C2 H2C 109.5 . . ?
H2B C2 H2C 109.5 . . ?
N1 C3 C4 116.2(7) . . ?
N1 C3 H3A 108.2 . . ?
C4 C3 H3A 108.2 . . ?
N1 C3 H3B 108.2 . . ?
C4 C3 H3B 108.2 . . ?
H3A C3 H3B 107.4 . . ?
C3 C4 H4A 109.5 . . ?
C3 C4 H4B 109.5 . . ?
H4A C4 H4B 109.5 . . ?
C3 C4 H4C 109.5 . . ?
H4A C4 H4C 109.5 . . ?
H4B C4 H4C 109.5 . . ?
N2 C5 C6 114.0(7) . . ?
N2 C5 H5A 108.8 . . ?
C6 C5 H5A 108.8 . . ?
N2 C5 H5B 108.8 . . ?
C6 C5 H5B 108.8 . . ?
H5A C5 H5B 107.7 . . ?
C5 C6 H6A 109.5 . . ?
C5 C6 H6B 109.5 . . ?
H6A C6 H6B 109.5 . . ?
C5 C6 H6C 109.5 . . ?
H6A C6 H6C 109.5 . . ?
H6B C6 H6C 109.5 . . ?
N2 C7 C8 116.1(7) . . ?
N2 C7 H7A 108.3 . . ?
C8 C7 H7A 108.3 . . ?
N2 C7 H7B 108.3 . . ?
C8 C7 H7B 108.3 . . ?
H7A C7 H7B 107.4 . . ?
C7 C8 H8A 109.5 . . ?
C7 C8 H8B 109.5 . . ?
H8A C8 H8B 109.5 . . ?
C7 C8 H8C 109.5 . . ?
H8A C8 H8C 109.5 . . ?
H8B C8 H8C 109.5 . . ?
C13 C9 C10 109.5(8) . . ?
C13 C9 Zr1 73.3(5) . . ?
C10 C9 Zr1 74.0(5) . . ?
C13 C9 H9 125.2 . . ?
C10 C9 H9 125.2 . . ?
Zr1 C9 H9 119.3 . . ?
C11 C10 C9 106.3(8) . . ?
C11 C10 Zr1 75.3(5) . . ?
C9 C10 Zr1 73.8(5) . . ?
C11 C10 H10 126.9 . . ?
C9 C10 H10 126.9 . . ?
Zr1 C10 H10 116.3 . . ?
C12 C11 C10 109.6(8) . . ?
C12 C11 Zr1 74.4(5) . . ?
C10 C11 Zr1 73.2(5) . . ?
C12 C11 H11 125.2 . . ?
C10 C11 H11 125.2 . . ?
Zr1 C11 H11 118.9 . . ?
C11 C12 C13 108.4(8) . . ?
C11 C12 Zr1 74.5(5) . . ?
C13 C12 Zr1 72.1(5) . . ?
C11 C12 H12 125.8 . . ?
C13 C12 H12 125.8 . . ?
Zr1 C12 H12 119.4 . . ?
C9 C13 C12 106.0(8) . . ?
C9 C13 Zr1 74.8(5) . . ?
C12 C13 Zr1 75.6(5) . . ?
C9 C13 H13 127 . . ?
C12 C13 H13 127 . . ?
Zr1 C13 H13 115.1 . . ?
C18 C14 C15 108.1(8) . . ?
C18 C14 Zr1 73.4(5) . . ?
C15 C14 Zr1 74.6(5) . . ?
C18 C14 H14 125.9 . . ?
C15 C14 H14 125.9 . . ?
Zr1 C14 H14 118 . . ?
C16 C15 C14 108.2(9) . . ?
C16 C15 Zr1 73.2(5) . . ?
C14 C15 Zr1 73.8(5) . . ?
C16 C15 H15 125.9 . . ?
C14 C15 H15 125.9 . . ?
Zr1 C15 H15 119 . . ?
C17 C16 C15 107.8(9) . . ?
C17 C16 Zr1 72.9(5) . . ?
C15 C16 Zr1 75.2(5) . . ?
C17 C16 H16 126.1 . . ?
C15 C16 H16 126.1 . . ?
Zr1 C16 H16 117.8 . . ?
C16 C17 C18 108.2(9) . . ?
C16 C17 Zr1 75.6(5) . . ?
C18 C17 Zr1 74.6(5) . . ?
C16 C17 H17 125.9 . . ?
C18 C17 H17 125.9 . . ?
Zr1 C17 H17 116 . . ?
C14 C18 C17 107.6(9) . . ?
C14 C18 Zr1 75.3(5) . . ?
C17 C18 Zr1 72.8(5) . . ?
C14 C18 H18 126.2 . . ?
C17 C18 H18 126.2 . . ?
Zr1 C18 H18 117.7 . . ?

loop_
_geom_bond_atom_site_label_1
_geom_bond_atom_site_label_2
_geom_bond_distance
_geom_bond_site_symmetry_2
_geom_bond_publ_flag
Zr1 C17 2.495(9) . ?
Zr1 C13 2.514(8) . ?
Zr1 C18 2.518(8) . ?
Zr1 C16 2.528(8) . ?
Zr1 C9 2.533(9) . ?
Zr1 C10 2.534(8) . ?
Zr1 C14 2.542(8) . ?
Zr1 C15 2.553(8) . ?
Zr1 C12 2.559(8) . ?
Zr1 C11 2.560(8) . ?
Zr1 P1 2.598(2) . ?
Zr1 P1 2.612(2) 3_656 ?
P1 P2 2.214(3) . ?
P1 Zr1 2.612(2) 3_656 ?
P2 N1 1.697(7) . ?
P2 N2 1.703(7) . ?
N1 C3 1.448(10) . ?
N1 C1 1.464(10) . ?
N2 C5 1.457(9) . ?
N2 C7 1.480(9) . ?
C1 C2 1.510(12) . ?
C1 H1A 0.99 . ?
C1 H1B 0.99 . ?
C2 H2A 0.98 . ?
C2 H2B 0.98 . ?
C2 H2C 0.98 . ?
C3 C4 1.535(12) . ?
C3 H3A 0.99 . ?
C3 H3B 0.99 . ?
C4 H4A 0.98 . ?
C4 H4B 0.98 . ?
C4 H4C 0.98 . ?
C5 C6 1.494(11) . ?
C5 H5A 0.99 . ?
C5 H5B 0.99 . ?
C6 H6A 0.98 . ?
C6 H6B 0.98 . ?
C6 H6C 0.98 . ?
C7 C8 1.496(11) . ?
C7 H7A 0.99 . ?
C7 H7B 0.99 . ?
C8 H8A 0.98 . ?
C8 H8B 0.98 . ?
C8 H8C 0.98 . ?
C9 C13 1.390(13) . ?
C9 C10 1.406(14) . ?
C9 H9 0.95 . ?
C10 C11 1.380(13) . ?
C10 H10 0.95 . ?
C11 C12 1.374(12) . ?
C11 H11 0.95 . ?
C12 C13 1.410(12) . ?
C12 H12 0.95 . ?
C13 H13 0.95 . ?
C14 C18 1.366(13) . ?
C14 C15 1.385(14) . ?
C14 H14 0.95 . ?
C15 C16 1.385(14) . ?
C15 H15 0.9501 . ?
C16 C17 1.364(13) . ?
C16 H16 0.95 . ?
C17 C18 1.405(13) . ?
C17 H17 0.9502 . ?
C18 H18 0.95 . ?

loop_
_geom_torsion_atom_site_label_1
_geom_torsion_atom_site_label_2
_geom_torsion_atom_site_label_3
_geom_torsion_atom_site_label_4
_geom_torsion
_geom_torsion_site_symmetry_1
_geom_torsion_site_symmetry_2
_geom_torsion_site_symmetry_3
_geom_torsion_site_symmetry_4
_geom_torsion_publ_flag
C17 Zr1 P1 P2 -6.9(4) . . . . ?
C13 Zr1 P1 P2 105.1(2) . . . . ?
C18 Zr1 P1 P2 18.5(3) . . . . ?
C16 Zr1 P1 P2 -39.4(3) . . . . ?
C9 Zr1 P1 P2 108.2(3) . . . . ?
C10 Zr1 P1 P2 149.8(3) . . . . ?
C14 Zr1 P1 P2 2.4(3) . . . . ?
C15 Zr1 P1 P2 -29.1(3) . . . . ?
C12 Zr1 P1 P2 134.1(2) . . . . ?
C11 Zr1 P1 P2 158.2(2) . . . . ?
P1 Zr1 P1 P2 -119.72(13) 3_656 . . . ?
C17 Zr1 P1 Zr1 112.8(3) . . . 3_656 ?
C13 Zr1 P1 Zr1 -135.2(2) . . . 3_656 ?
C18 Zr1 P1 Zr1 138.2(3) . . . 3_656 ?
C16 Zr1 P1 Zr1 80.4(2) . . . 3_656 ?
C9 Zr1 P1 Zr1 -132.1(3) . . . 3_656 ?
C10 Zr1 P1 Zr1 -90.4(3) . . . 3_656 ?
C14 Zr1 P1 Zr1 122.1(2) . . . 3_656 ?
C15 Zr1 P1 Zr1 90.6(3) . . . 3_656 ?
C12 Zr1 P1 Zr1 -106.2(2) . . . 3_656 ?
C11 Zr1 P1 Zr1 -82.1(2) . . . 3_656 ?
P1 Zr1 P1 Zr1 0 3_656 . . 3_656 ?
Zr1 P1 P2 N1 178.9(2) . . . . ?
Zr1 P1 P2 N1 72.6(2) 3_656 . . . ?
Zr1 P1 P2 N2 -68.7(3) . . . . ?
Zr1 P1 P2 N2 -175.1(2) 3_656 . . . ?
N2 P2 N1 C3 106.1(6) . . . . ?
P1 P2 N1 C3 -148.3(6) . . . . ?
N2 P2 N1 C1 -52.8(7) . . . . ?
P1 P2 N1 C1 52.8(6) . . . . ?
N1 P2 N2 C5 65.7(7) . . . . ?
P1 P2 N2 C5 -38.6(7) . . . . ?
N1 P2 N2 C7 -103.3(6) . . . . ?
P1 P2 N2 C7 152.3(5) . . . . ?
C3 N1 C1 C2 59.7(9) . . . . ?
P2 N1 C1 C2 -140.9(6) . . . . ?
C1 N1 C3 C4 64.2(10) . . . . ?
P2 N1 C3 C4 -96.2(8) . . . . ?
C7 N2 C5 C6 -52.6(9) . . . . ?
P2 N2 C5 C6 138.2(6) . . . . ?
C5 N2 C7 C8 -55.2(10) . . . . ?
P2 N2 C7 C8 115.2(7) . . . . ?
C17 Zr1 C9 C13 134.1(6) . . . . ?
C18 Zr1 C9 C13 100.8(6) . . . . ?
C16 Zr1 C9 C13 144.0(5) . . . . ?
C10 Zr1 C9 C13 -116.7(8) . . . . ?
C14 Zr1 C9 C13 88.8(6) . . . . ?
C15 Zr1 C9 C13 115.1(6) . . . . ?
C12 Zr1 C9 C13 -39.0(5) . . . . ?
C11 Zr1 C9 C13 -78.9(6) . . . . ?
P1 Zr1 C9 C13 -5.9(7) . . . . ?
P1 Zr1 C9 C13 -124.2(5) 3_656 . . . ?
C17 Zr1 C9 C10 -109.2(6) . . . . ?
C13 Zr1 C9 C10 116.7(8) . . . . ?
C18 Zr1 C9 C10 -142.5(6) . . . . ?
C16 Zr1 C9 C10 -99.3(6) . . . . ?
C14 Zr1 C9 C10 -154.5(6) . . . . ?
C15 Zr1 C9 C10 -128.1(6) . . . . ?
C12 Zr1 C9 C10 77.7(6) . . . . ?
C11 Zr1 C9 C10 37.8(5) . . . . ?
P1 Zr1 C9 C10 110.8(5) . . . . ?
P1 Zr1 C9 C10 -7.5(7) 3_656 . . . ?
C13 C9 C10 C11 -3.8(10) . . . . ?
Zr1 C9 C10 C11 -68.9(6) . . . . ?
C13 C9 C10 Zr1 65.2(6) . . . . ?
C17 Zr1 C10 C11 179.9(6) . . . . ?
C13 Zr1 C10 C11 76.3(6) . . . . ?
C18 Zr1 C10 C11 149.8(6) . . . . ?
C16 Zr1 C10 C11 -155.4(5) . . . . ?
C9 Zr1 C10 C11 112.2(8) . . . . ?
C14 Zr1 C10 C11 147.5(5) . . . . ?
C15 Zr1 C10 C11 -165.8(6) . . . . ?
C12 Zr1 C10 C11 35.7(5) . . . . ?
P1 Zr1 C10 C11 15.9(7) . . . . ?
P1 Zr1 C10 C11 -74.1(5) 3_656 . . . ?
C17 Zr1 C10 C9 67.8(6) . . . . ?
C13 Zr1 C10 C9 -35.9(5) . . . . ?
C18 Zr1 C10 C9 37.6(6) . . . . ?
C16 Zr1 C10 C9 92.4(6) . . . . ?
C14 Zr1 C10 C9 35.3(7) . . . . ?
C15 Zr1 C10 C9 82.0(7) . . . . ?
C12 Zr1 C10 C9 -76.5(6) . . . . ?
C11 Zr1 C10 C9 -112.2(8) . . . . ?
P1 Zr1 C10 C9 -96.3(6) . . . . ?
P1 Zr1 C10 C9 173.7(6) 3_656 . . . ?
C9 C10 C11 C12 1.8(9) . . . . ?
Zr1 C10 C11 C12 -66.0(6) . . . . ?
C9 C10 C11 Zr1 67.9(6) . . . . ?
C17 Zr1 C11 C12 116.6(6) . . . . ?
C13 Zr1 C11 C12 37.1(5) . . . . ?
C18 Zr1 C11 C12 77.3(7) . . . . ?
C16 Zr1 C11 C12 152.3(5) . . . . ?
C9 Zr1 C11 C12 77.8(6) . . . . ?
C10 Zr1 C11 C12 116.6(8) . . . . ?
C14 Zr1 C11 C12 47.8(10) . . . . ?
C15 Zr1 C11 C12 170.1(14) . . . . ?
P1 Zr1 C11 C12 -51.3(5) . . . . ?
P1 Zr1 C11 C12 -139.5(5) 3_656 . . . ?
C17 Zr1 C11 C10 -0.1(7) . . . . ?
C13 Zr1 C11 C10 -79.5(6) . . . . ?
C18 Zr1 C11 C10 -39.3(7) . . . . ?
C16 Zr1 C11 C10 35.7(7) . . . . ?
C9 Zr1 C11 C10 -38.9(5) . . . . ?
C14 Zr1 C11 C10 -68.8(10) . . . . ?
C15 Zr1 C11 C10 53.4(17) . . . . ?
C12 Zr1 C11 C10 -116.6(8) . . . . ?
P1 Zr1 C11 C10 -167.9(5) . . . . ?
P1 Zr1 C11 C10 103.9(5) 3_656 . . . ?
C10 C11 C12 C13 0.7(9) . . . . ?
Zr1 C11 C12 C13 -64.6(6) . . . . ?
C10 C11 C12 Zr1 65.3(6) . . . . ?
C17 Zr1 C12 C11 -86.0(6) . . . . ?
C13 Zr1 C12 C11 -115.8(8) . . . . ?
C18 Zr1 C12 C11 -122.0(6) . . . . ?
C16 Zr1 C12 C11 -68.4(10) . . . . ?
C9 Zr1 C12 C11 -77.1(6) . . . . ?
C10 Zr1 C12 C11 -36.0(5) . . . . ?
C14 Zr1 C12 C11 -156.7(5) . . . . ?
C15 Zr1 C12 C11 -174.5(8) . . . . ?
P1 Zr1 C12 C11 129.1(5) . . . . ?
P1 Zr1 C12 C11 42.0(5) 3_656 . . . ?
C17 Zr1 C12 C13 29.8(6) . . . . ?
C18 Zr1 C12 C13 -6.3(6) . . . . ?
C16 Zr1 C12 C13 47.3(11) . . . . ?
C9 Zr1 C12 C13 38.7(5) . . . . ?
C10 Zr1 C12 C13 79.8(6) . . . . ?
C14 Zr1 C12 C13 -40.9(6) . . . . ?
C15 Zr1 C12 C13 -58.8(10) . . . . ?
C11 Zr1 C12 C13 115.8(8) . . . . ?
P1 Zr1 C12 C13 -115.1(5) . . . . ?
P1 Zr1 C12 C13 157.8(5) 3_656 . . . ?
C10 C9 C13 C12 4.2(10) . . . . ?
Zr1 C9 C13 C12 69.8(6) . . . . ?
C10 C9 C13 Zr1 -65.6(6) . . . . ?
C11 C12 C13 C9 -3.0(9) . . . . ?
Zr1 C12 C13 C9 -69.2(6) . . . . ?
C11 C12 C13 Zr1 66.2(6) . . . . ?
C17 Zr1 C13 C9 -45.9(6) . . . . ?
C18 Zr1 C13 C9 -74.2(6) . . . . ?
C16 Zr1 C13 C9 -49.1(7) . . . . ?
C10 Zr1 C13 C9 36.2(6) . . . . ?
C14 Zr1 C13 C9 -99.8(6) . . . . ?
C15 Zr1 C13 C9 -93.1(7) . . . . ?
C12 Zr1 C13 C9 111.4(8) . . . . ?
C11 Zr1 C13 C9 75.6(6) . . . . ?
P1 Zr1 C13 C9 175.3(5) . . . . ?
P1 Zr1 C13 C9 80.5(6) 3_656 . . . ?
C17 Zr1 C13 C12 -157.3(5) . . . . ?
C18 Zr1 C13 C12 174.4(5) . . . . ?
C16 Zr1 C13 C12 -160.5(5) . . . . ?
C9 Zr1 C13 C12 -111.4(8) . . . . ?
C10 Zr1 C13 C12 -75.2(6) . . . . ?
C14 Zr1 C13 C12 148.8(5) . . . . ?
C15 Zr1 C13 C12 155.5(5) . . . . ?
C11 Zr1 C13 C12 -35.8(5) . . . . ?
P1 Zr1 C13 C12 63.9(5) . . . . ?
P1 Zr1 C13 C12 -30.9(6) 3_656 . . . ?
C17 Zr1 C14 C18 -38.1(6) . . . . ?
C13 Zr1 C14 C18 56.0(6) . . . . ?
C16 Zr1 C14 C18 -78.1(6) . . . . ?
C9 Zr1 C14 C18 23.0(7) . . . . ?
C10 Zr1 C14 C18 4.3(8) . . . . ?
C15 Zr1 C14 C18 -114.8(8) . . . . ?
C12 Zr1 C14 C18 77.0(7) . . . . ?
C11 Zr1 C14 C18 47.2(10) . . . . ?
P1 Zr1 C14 C18 149.9(6) . . . . ?
P1 Zr1 C14 C18 -124.3(6) 3_656 . . . ?
C17 Zr1 C14 C15 76.6(6) . . . . ?
C13 Zr1 C14 C15 170.7(5) . . . . ?
C18 Zr1 C14 C15 114.8(8) . . . . ?
C16 Zr1 C14 C15 36.7(5) . . . . ?
C9 Zr1 C14 C15 137.8(6) . . . . ?
C10 Zr1 C14 C15 119.1(6) . . . . ?
C12 Zr1 C14 C15 -168.2(5) . . . . ?
C11 Zr1 C14 C15 161.9(7) . . . . ?
P1 Zr1 C14 C15 -95.3(5) . . . . ?
P1 Zr1 C14 C15 -9.5(6) 3_656 . . . ?
C18 C14 C15 C16 0.6(10) . . . . ?
Zr1 C14 C15 C16 -65.6(6) . . . . ?
C18 C14 C15 Zr1 66.3(6) . . . . ?
C17 Zr1 C15 C16 37.0(5) . . . . ?
C13 Zr1 C15 C16 102.7(7) . . . . ?
C18 Zr1 C15 C16 78.6(6) . . . . ?
C9 Zr1 C15 C16 60.8(7) . . . . ?
C10 Zr1 C15 C16 18.9(9) . . . . ?
C14 Zr1 C15 C16 115.3(8) . . . . ?
C12 Zr1 C15 C16 142.2(8) . . . . ?
C11 Zr1 C15 C16 -22.9(19) . . . . ?
P1 Zr1 C15 C16 -162.4(6) . . . . ?
P1 Zr1 C15 C16 -72.7(6) 3_656 . . . ?
C17 Zr1 C15 C14 -78.3(6) . . . . ?
C13 Zr1 C15 C14 -12.6(7) . . . . ?
C18 Zr1 C15 C14 -36.7(5) . . . . ?
C16 Zr1 C15 C14 -115.3(8) . . . . ?
C9 Zr1 C15 C14 -54.6(7) . . . . ?
C10 Zr1 C15 C14 -96.5(7) . . . . ?
C12 Zr1 C15 C14 26.9(11) . . . . ?
C11 Zr1 C15 C14 -138.2(15) . . . . ?
P1 Zr1 C15 C14 82.2(5) . . . . ?
P1 Zr1 C15 C14 171.9(5) 3_656 . . . ?
C14 C15 C16 C17 -0.1(10) . . . . ?
Zr1 C15 C16 C17 -66.1(6) . . . . ?
C14 C15 C16 Zr1 66.0(6) . . . . ?
C13 Zr1 C16 C17 6.1(7) . . . . ?
C18 Zr1 C16 C17 38.1(6) . . . . ?
C9 Zr1 C16 C17 -18.9(6) . . . . ?
C10 Zr1 C16 C17 -53.1(6) . . . . ?
C14 Zr1 C16 C17 77.8(6) . . . . ?
C15 Zr1 C16 C17 114.4(9) . . . . ?
C12 Zr1 C16 C17 -26.1(12) . . . . ?
C11 Zr1 C16 C17 -72.0(7) . . . . ?
P1 Zr1 C16 C17 134.3(5) . . . . ?
P1 Zr1 C16 C17 -140.5(6) 3_656 . . . ?
C17 Zr1 C16 C15 -114.4(9) . . . . ?
C13 Zr1 C16 C15 -108.3(7) . . . . ?
C18 Zr1 C16 C15 -76.2(7) . . . . ?
C9 Zr1 C16 C15 -133.3(6) . . . . ?
C10 Zr1 C16 C15 -167.5(6) . . . . ?
C14 Zr1 C16 C15 -36.6(6) . . . . ?
C12 Zr1 C16 C15 -140.4(8) . . . . ?
C11 Zr1 C16 C15 173.6(6) . . . . ?
P1 Zr1 C16 C15 19.9(7) . . . . ?
P1 Zr1 C16 C15 105.1(6) 3_656 . . . ?
C15 C16 C17 C18 -0.4(10) . . . . ?
Zr1 C16 C17 C18 -68.1(6) . . . . ?
C15 C16 C17 Zr1 67.7(6) . . . . ?
C13 Zr1 C17 C16 -175.4(6) . . . . ?
C18 Zr1 C17 C16 -113.9(9) . . . . ?
C9 Zr1 C17 C16 161.8(6) . . . . ?
C10 Zr1 C17 C16 131.5(6) . . . . ?
C14 Zr1 C17 C16 -77.3(6) . . . . ?
C15 Zr1 C17 C16 -37.2(6) . . . . ?
C12 Zr1 C17 C16 168.9(5) . . . . ?
C11 Zr1 C17 C16 131.6(6) . . . . ?
P1 Zr1 C17 C16 -65.7(7) . . . . ?
P1 Zr1 C17 C16 40.9(6) 3_656 . . . ?
C13 Zr1 C17 C18 -61.5(6) . . . . ?
C16 Zr1 C17 C18 113.9(9) . . . . ?
C9 Zr1 C17 C18 -84.3(6) . . . . ?
C10 Zr1 C17 C18 -114.6(6) . . . . ?
C14 Zr1 C17 C18 36.6(6) . . . . ?
C15 Zr1 C17 C18 76.7(7) . . . . ?
C12 Zr1 C17 C18 -77.2(7) . . . . ?
C11 Zr1 C17 C18 -114.5(6) . . . . ?
P1 Zr1 C17 C18 48.2(7) . . . . ?
P1 Zr1 C17 C18 154.8(6) 3_656 . . . ?
C15 C14 C18 C17 -0.9(10) . . . . ?
Zr1 C14 C18 C17 66.2(6) . . . . ?
C15 C14 C18 Zr1 -67.1(6) . . . . ?
C16 C17 C18 C14 0.8(10) . . . . ?
Zr1 C17 C18 C14 -67.9(6) . . . . ?
C16 C17 C18 Zr1 68.8(6) . . . . ?
C17 Zr1 C18 C14 114.1(9) . . . . ?
C13 Zr1 C18 C14 -125.9(6) . . . . ?
C16 Zr1 C18 C14 77.2(6) . . . . ?
C9 Zr1 C18 C14 -157.4(6) . . . . ?
C10 Zr1 C18 C14 -176.8(6) . . . . ?
C15 Zr1 C18 C14 37.0(6) . . . . ?
C12 Zr1 C18 C14 -122.5(6) . . . . ?
C11 Zr1 C18 C14 -157.0(6) . . . . ?
P1 Zr1 C18 C14 -32.2(6) . . . . ?
P1 Zr1 C18 C14 79.1(6) 3_656 . . . ?
C13 Zr1 C18 C17 120.1(6) . . . . ?
C16 Zr1 C18 C17 -36.8(6) . . . . ?
C9 Zr1 C18 C17 88.6(6) . . . . ?
C10 Zr1 C18 C17 69.1(6) . . . . ?
C14 Zr1 C18 C17 -114.1(9) . . . . ?
C15 Zr1 C18 C17 -77.0(6) . . . . ?
C12 Zr1 C18 C17 123.4(6) . . . . ?
C11 Zr1 C18 C17 88.9(7) . . . . ?
P1 Zr1 C18 C17 -146.3(5) . . . . ?
P1 Zr1 C18 C17 -34.9(7) 3_656 . . . ?
